data_4504310
loop_
_publ_author_name
'Enright, Gary D.'
'Terskikh, Victor V.'
'Brouwer, Darren H.'
'Ripmeester, John A.'

_publ_section_title
;
 The Structure of Two Anhydrous Polymorphs of Caffeine from Single-Crystal
 Diffraction and Ultrahigh-Field Solid-State13C NMR Spectroscopy
;
_journal_issue 8
_journal_name_full 'Crystal Growth &amp; Design'
_journal_page_first 1406
_journal_paper_doi 10.1021/cg070291o
_journal_volume 7
_journal_year 2007
_chemical_formula_sum 'C8 H10 N4 O2'
_chemical_formula_weight 194.20
_chemical_name_systematic
; 
 ? 
;
_space_group_IT_number 15
_symmetry_cell_setting monoclinic
_symmetry_space_group_name_Hall '-C 2yc'
_symmetry_space_group_name_H-M 'C 1 2/c 1'
_atom_sites_solution_hydrogens geom
_atom_sites_solution_primary direct
_atom_sites_solution_secondary difmap
_audit_creation_method SHELXL-97
_cell_angle_alpha 90.00
_cell_angle_beta 97.825(4)
_cell_angle_gamma 90.00
_cell_formula_units_Z 20
_cell_length_a 42.521(9)
_cell_length_b 14.948(3)
_cell_length_c 6.7923(14)
_cell_measurement_reflns_used 1012
_cell_measurement_temperature 100(1)
_cell_measurement_theta_max 22.27
_cell_measurement_theta_min 2.23
_cell_volume 4277.0(15)
_computing_cell_refinement 'SAINT (Bruker 2001)'
_computing_data_collection APEX2
_computing_data_reduction 'SAINT (Bruker 2001)'
_computing_structure_refinement 'SHELXL-97 (Sheldrick, 1997)'
_computing_structure_solution 'SHELXS-97 (Sheldrick, 1990)'
_diffrn_ambient_temperature 100(1)
_diffrn_measured_fraction_theta_full 0.983
_diffrn_measured_fraction_theta_max 0.983
_diffrn_measurement_device_type 'Bruker Kappa APEX II CCD'
_diffrn_radiation_monochromator graphite
_diffrn_radiation_source 'fine-focus sealed tube'
_diffrn_radiation_type MoK\a
_diffrn_radiation_wavelength 0.71073
_diffrn_reflns_av_R_equivalents 0.1021
_diffrn_reflns_av_sigmaI/netI 0.0903
_diffrn_reflns_limit_h_max 44
_diffrn_reflns_limit_h_min -47
_diffrn_reflns_limit_k_max 16
_diffrn_reflns_limit_k_min -16
_diffrn_reflns_limit_l_max 7
_diffrn_reflns_limit_l_min -5
_diffrn_reflns_number 13892
_diffrn_reflns_theta_full 23.28
_diffrn_reflns_theta_max 23.28
_diffrn_reflns_theta_min 3.30
_diffrn_standards_number 0
_exptl_absorpt_coefficient_mu 0.113
_exptl_absorpt_correction_T_max 0.9921
_exptl_absorpt_correction_T_min 0.9594
_exptl_absorpt_correction_type multi-scan
_exptl_absorpt_process_details SADABS
_exptl_crystal_colour colorless
_exptl_crystal_density_diffrn 1.508
_exptl_crystal_density_method 'not measured'
_exptl_crystal_description needle
_exptl_crystal_F_000 2040
_exptl_crystal_size_max 0.37
_exptl_crystal_size_mid 0.07
_exptl_crystal_size_min 0.07
_refine_diff_density_max 0.217
_refine_diff_density_min -0.223
_refine_diff_density_rms 0.052
_refine_ls_extinction_coef 0.00015(9)
_refine_ls_extinction_expression Fc^*^=kFc[1+0.001xFc^2^\l^3^/sin(2\q)]^-1/4^
_refine_ls_extinction_method SHELXL
_refine_ls_goodness_of_fit_ref 1.000
_refine_ls_hydrogen_treatment mixed
_refine_ls_matrix_type full
_refine_ls_number_parameters 507
_refine_ls_number_reflns 3046
_refine_ls_number_restraints 518
_refine_ls_restrained_S_all 0.969
_refine_ls_R_factor_all 0.1355
_refine_ls_R_factor_gt 0.0584
_refine_ls_shift/su_max 0.013
_refine_ls_shift/su_mean 0.001
_refine_ls_structure_factor_coef Fsqd
_refine_ls_weighting_details 'calc w=1/[\s^2^(Fo^2^)+(0.0665P)^2^+5.4630P] where P=(Fo^2^+2Fc^2^)/3'
_refine_ls_weighting_scheme calc
_refine_ls_wR_factor_gt 0.1234
_refine_ls_wR_factor_ref 0.1598
_reflns_number_gt 1635
_reflns_number_total 3046
_reflns_threshold_expression >2sigma(I)
_cod_data_source_file cg070291osi20070323_030715.cif
_cod_data_source_block gary
_cod_depositor_comments
;
The following automatic conversions were performed:

'_symmetry_cell_setting' value 'Monoclinic' changed to 'monoclinic'
according to /home/saulius/struct/CIF-dictionaries/cif_core.dic
dictionary named 'cif_core.dic' version 2.4.1 from 2010-06-29.

Automatic conversion script
Id: cif_fix_values 1715 2011-07-08 13:25:40Z adriana 
;
_cod_original_sg_symbol_H-M C2/c
_cod_database_code 4504310

loop_
_symmetry_equiv_pos_as_xyz
'x, y, z'
'-x, y, -z+1/2'
'x+1/2, y+1/2, z'
'-x+1/2, y+1/2, -z+1/2'
'-x, -y, -z'
'x, -y, z-1/2'
'-x+1/2, -y+1/2, -z'
'x+1/2, -y+1/2, z-1/2'

loop_
_atom_site_label
_atom_site_type_symbol
_atom_site_fract_x
_atom_site_fract_y
_atom_site_fract_z
_atom_site_U_iso_or_equiv
_atom_site_adp_type
_atom_site_occupancy
_atom_site_symmetry_multiplicity
_atom_site_calc_flag
_atom_site_refinement_flags
_atom_site_disorder_assembly
_atom_site_disorder_group
N001 N 0.32444(6) 0.53139(17) 0.1668(4) 0.0235(7) Uani 1 1 d DU A 1
C002 C 0.32565(8) 0.4375(2) 0.1701(4) 0.0282(9) Uani 1 1 d DU A 1
N003 N 0.29777(6) 0.39315(17) 0.1014(4) 0.0265(8) Uani 1 1 d DU A 1
C004 C 0.27094(7) 0.4410(2) 0.0314(5) 0.0211(9) Uani 1 1 d DU A 1
C005 C 0.27099(7) 0.53253(19) 0.0341(4) 0.0187(8) Uani 1 1 d DU A 1
C006 C 0.29812(8) 0.5855(2) 0.0998(5) 0.0237(9) Uani 1 1 d DU A 1
N007 N 0.24029(6) 0.55580(16) -0.0429(4) 0.0231(7) Uani 1 1 d DU A 1
C008 C 0.22466(8) 0.4787(2) -0.0860(5) 0.0273(9) Uani 1 1 d DU A 1
H008 H 0.2029 0.4762 -0.1420 0.033 Uiso 1 1 calc R A 1
N009 N 0.24247(6) 0.40540(17) -0.0430(4) 0.0234(7) Uani 1 1 d DU A 1
C010 C 0.35471(8) 0.5772(2) 0.2348(5) 0.0357(10) Uani 1 1 d DU A 1
H01A H 0.3653 0.5477 0.3545 0.054 Uiso 1 1 calc R A 1
H01B H 0.3505 0.6399 0.2649 0.054 Uiso 1 1 calc R A 1
H01C H 0.3684 0.5746 0.1299 0.054 Uiso 1 1 calc R A 1
O011 O 0.34997(6) 0.39763(16) 0.2319(4) 0.0393(7) Uani 1 1 d DU A 1
C012 C 0.29770(9) 0.2947(2) 0.0989(6) 0.0362(10) Uani 1 1 d DU A 1
H01D H 0.3085 0.2734 -0.0107 0.054 Uiso 1 1 calc R A 1
H01E H 0.2758 0.2729 0.0806 0.054 Uiso 1 1 calc R A 1
H01F H 0.3088 0.2721 0.2251 0.054 Uiso 1 1 calc R A 1
O013 O 0.29990(5) 0.66745(14) 0.1028(3) 0.0304(7) Uani 1 1 d DU A 1
C014 C 0.22666(8) 0.6459(2) -0.0627(5) 0.0305(10) Uani 1 1 d DU A 1
H01G H 0.2345 0.6770 -0.1733 0.046 Uiso 1 1 calc R A 1
H01H H 0.2329 0.6793 0.0606 0.046 Uiso 1 1 calc R A 1
H01I H 0.2035 0.6417 -0.0886 0.046 Uiso 1 1 calc R A 1
N101 N 0.12149(12) 0.4272(3) 0.0508(9) 0.028(2) Uani 0.652(4) 1 d PDU B 2
C102 C 0.09181(13) 0.3851(4) 0.0286(8) 0.0314(11) Uani 0.652(4) 1 d PDU B 2
N103 N 0.06552(12) 0.4392(4) 0.0125(9) 0.031(2) Uani 0.652(4) 1 d PDU B 2
C104 C 0.06984(14) 0.5306(4) 0.0202(14) 0.032(2) Uani 0.652(4) 1 d PDU B 2
C105 C 0.09893(12) 0.5703(4) 0.0418(15) 0.028(3) Uani 0.652(4) 1 d PDU B 2
C106 C 0.12725(13) 0.5191(3) 0.0579(14) 0.026(3) Uani 0.652(4) 1 d PDU B 2
N107 N 0.09368(12) 0.6612(3) 0.0359(8) 0.0409(16) Uani 0.652(4) 1 d PDU B 2
C108 C 0.06206(14) 0.6705(4) 0.0163(10) 0.060(2) Uani 0.652(4) 1 d PDU B 2
H108 H 0.0518 0.7270 0.0131 0.072 Uiso 0.652(4) 1 calc PR B 2
N109 N 0.04606(16) 0.5914(5) 0.0013(18) 0.070(4) Uani 0.652(4) 1 d PDU B 2
C110 C 0.14933(17) 0.3693(5) 0.0600(17) 0.047(3) Uani 0.652(4) 1 d PDU B 2
H11A H 0.1434 0.3080 0.0907 0.071 Uiso 0.652(4) 1 calc PR B 2
H11B H 0.1658 0.3908 0.1640 0.071 Uiso 0.652(4) 1 calc PR B 2
H11C H 0.1574 0.3702 -0.0684 0.071 Uiso 0.652(4) 1 calc PR B 2
O111 O 0.08973(15) 0.3038(3) 0.0259(11) 0.0465(12) Uani 0.652(4) 1 d PDU B 2
C112 C 0.03373(14) 0.3987(5) -0.0092(13) 0.050(3) Uani 0.652(4) 1 d PDU B 2
H11D H 0.0351 0.3362 -0.0509 0.074 Uiso 0.652(4) 1 calc PR B 2
H11E H 0.0195 0.4317 -0.1095 0.074 Uiso 0.652(4) 1 calc PR B 2
H11F H 0.0254 0.4012 0.1183 0.074 Uiso 0.652(4) 1 calc PR B 2
O113 O 0.15507(12) 0.5452(4) 0.0777(11) 0.048(2) Uani 0.652(4) 1 d PDU B 2
C114 C 0.11686(18) 0.7342(4) 0.0507(12) 0.072(3) Uani 0.652(4) 1 d PDU B 2
H11G H 0.1064 0.7894 -0.0010 0.109 Uiso 0.652(4) 1 calc PR B 2
H11H H 0.1339 0.7193 -0.0271 0.109 Uiso 0.652(4) 1 calc PR B 2
H11I H 0.1258 0.7429 0.1902 0.109 Uiso 0.652(4) 1 calc PR B 2
N201 N 0.0650(2) 0.4580(5) 0.0258(15) 0.023(4) Uani 0.348(4) 1 d PDU B 3
C202 C 0.0888(2) 0.3940(6) 0.0360(13) 0.0314(11) Uani 0.348(4) 1 d PDU B 3
N203 N 0.1198(2) 0.4258(5) 0.0465(17) 0.027(5) Uani 0.348(4) 1 d PDU B 3
C204 C 0.1258(2) 0.5171(5) 0.043(3) 0.036(7) Uani 0.348(4) 1 d PDU B 3
C205 C 0.10061(18) 0.5745(5) 0.031(3) 0.021(6) Uani 0.348(4) 1 d PDU B 3
C206 C 0.0681(2) 0.5506(6) 0.025(3) 0.029(4) Uani 0.348(4) 1 d PDU B 3
N207 N 0.11232(18) 0.6596(5) 0.0376(15) 0.033(3) Uani 0.348(4) 1 d PDU B 3
C208 C 0.14423(19) 0.6500(6) 0.0522(18) 0.052(4) Uani 0.348(4) 1 d PDU B 3
H208 H 0.1586 0.6989 0.0633 0.062 Uiso 0.348(4) 1 calc PR B 3
N209 N 0.1534(2) 0.5635(7) 0.049(2) 0.026(4) Uani 0.348(4) 1 d PDU B 3
C210 C 0.0323(3) 0.4242(10) 0.014(3) 0.050(4) Uani 0.348(4) 1 d PDU B 3
H21A H 0.0178 0.4742 0.0274 0.075 Uiso 0.348(4) 1 calc PR B 3
H21B H 0.0310 0.3811 0.1213 0.075 Uiso 0.348(4) 1 calc PR B 3
H21C H 0.0263 0.3948 -0.1146 0.075 Uiso 0.348(4) 1 calc PR B 3
O211 O 0.0829(3) 0.3137(6) 0.033(2) 0.0465(12) Uani 0.348(4) 1 d PDU B 3
C212 C 0.1455(3) 0.3604(10) 0.064(4) 0.051(7) Uani 0.348(4) 1 d PDU B 3
H21D H 0.1400 0.3117 -0.0306 0.077 Uiso 0.348(4) 1 calc PR B 3
H21E H 0.1488 0.3363 0.1996 0.077 Uiso 0.348(4) 1 calc PR B 3
H21F H 0.1650 0.3894 0.0356 0.077 Uiso 0.348(4) 1 calc PR B 3
O213 O 0.0448(2) 0.5986(7) 0.023(2) 0.044(4) Uani 0.348(4) 1 d PDU B 3
C214 C 0.0957(3) 0.7450(7) 0.023(2) 0.068(5) Uani 0.348(4) 1 d PDU B 3
H21G H 0.0948 0.7681 -0.1131 0.102 Uiso 0.348(4) 1 calc PR B 3
H21H H 0.1071 0.7876 0.1161 0.102 Uiso 0.348(4) 1 calc PR B 3
H21I H 0.0741 0.7366 0.0544 0.102 Uiso 0.348(4) 1 calc PR B 3
N301 N 0.00896(11) -0.1012(3) 0.7610(11) 0.034(3) Uani 0.50 1 d PDU C -4
C302 C 0.03736(14) -0.0563(4) 0.8214(8) 0.028(2) Uani 0.50 1 d PDU C -4
N303 N 0.03687(14) 0.0353(4) 0.8202(9) 0.0304(19) Uani 0.50 1 d PDU C -4
C304 C 0.00841(12) 0.0783(4) 0.7582(16) 0.027(3) Uani 0.50 1 d PDU C -4
C305 C -0.01934(16) 0.0322(4) 0.7022(13) 0.027(2) Uani 0.50 1 d PDU C -4
C306 C -0.02093(16) -0.0637(4) 0.6952(14) 0.030(3) Uani 0.50 1 d PDU C -4
N307 N -0.04132(13) 0.0974(4) 0.6536(10) 0.0397(19) Uani 0.50 1 d PDU C -4
C308 C -0.02609(15) 0.1776(4) 0.6865(12) 0.045(2) Uani 0.50 1 d PDU C -4
H308 H -0.0364 0.2339 0.6668 0.054 Uiso 0.50 1 calc PR C -4
N309 N 0.00506(18) 0.1684(3) 0.750(3) 0.028(2) Uani 0.50 1 d PDU C -4
C310 C 0.01128(17) -0.2000(4) 0.7582(15) 0.047(3) Uani 0.50 1 d PDU C -4
H31A H 0.0061 -0.2242 0.8841 0.071 Uiso 0.50 1 calc PR C -4
H31B H 0.0329 -0.2175 0.7406 0.071 Uiso 0.50 1 calc PR C -4
H31C H -0.0037 -0.2237 0.6481 0.071 Uiso 0.50 1 calc PR C -4
O311 O 0.06235(13) -0.0937(4) 0.8833(9) 0.0437(19) Uani 0.50 1 d PDU C -4
C312 C 0.0662(2) 0.0852(7) 0.881(2) 0.051(3) Uani 0.50 1 d PDU C -4
H31D H 0.0616 0.1495 0.8768 0.076 Uiso 0.50 1 calc PR C -4
H31E H 0.0816 0.0714 0.7914 0.076 Uiso 0.50 1 calc PR C -4
H31F H 0.0749 0.0682 1.0173 0.076 Uiso 0.50 1 calc PR C -4
O313 O -0.04478(14) -0.1088(4) 0.6386(10) 0.043(2) Uani 0.50 1 d PDU C -4
C314 C -0.07524(19) 0.0879(9) 0.595(2) 0.058(4) Uani 0.50 1 d PDU C -4
H31G H -0.0860 0.0869 0.7138 0.087 Uiso 0.50 1 calc PR C -4
H31H H -0.0795 0.0319 0.5212 0.087 Uiso 0.50 1 calc PR C -4
H31I H -0.0831 0.1384 0.5105 0.087 Uiso 0.50 1 calc PR C -4

loop_
_atom_site_aniso_label
_atom_site_aniso_U_11
_atom_site_aniso_U_22
_atom_site_aniso_U_33
_atom_site_aniso_U_23
_atom_site_aniso_U_13
_atom_site_aniso_U_12
N001 0.0202(17) 0.0307(17) 0.0189(16) 0.0011(13) 0.0004(13) 0.0024(14)
C002 0.033(2) 0.041(2) 0.012(2) 0.0059(17) 0.0069(16) 0.011(2)
N003 0.0335(19) 0.0215(16) 0.0248(17) 0.0006(13) 0.0045(14) 0.0078(15)
C004 0.022(2) 0.025(2) 0.0170(19) 0.0024(15) 0.0032(15) 0.0035(17)
C005 0.020(2) 0.0209(19) 0.0143(18) 0.0029(15) 0.0005(15) 0.0017(16)
C006 0.030(2) 0.029(2) 0.0135(19) 0.0011(16) 0.0066(16) 0.0037(19)
N007 0.0255(17) 0.0199(16) 0.0227(17) -0.0009(13) -0.0007(13) 0.0011(14)
C008 0.024(2) 0.030(2) 0.027(2) -0.0026(17) 0.0019(16) -0.0023(18)
N009 0.0268(17) 0.0217(16) 0.0216(17) -0.0014(13) 0.0031(14) 0.0004(14)
C010 0.024(2) 0.057(3) 0.025(2) 0.0006(19) 0.0010(17) -0.0046(19)
O011 0.0333(16) 0.0513(17) 0.0331(16) 0.0102(13) 0.0038(12) 0.0214(14)
C012 0.051(3) 0.021(2) 0.038(2) 0.0097(17) 0.0136(19) 0.0143(19)
O013 0.0353(15) 0.0227(14) 0.0319(15) -0.0025(11) -0.0007(12) -0.0046(12)
C014 0.028(2) 0.023(2) 0.040(2) 0.0005(17) 0.0020(18) 0.0066(17)
N101 0.023(3) 0.030(4) 0.030(4) -0.002(3) 0.001(2) 0.000(3)
C102 0.034(2) 0.039(2) 0.022(2) -0.0050(18) 0.0053(18) -0.010(2)
N103 0.019(4) 0.038(3) 0.037(4) -0.006(3) 0.008(3) -0.012(3)
C104 0.033(4) 0.037(4) 0.024(4) -0.004(4) 0.000(3) 0.005(4)
C105 0.029(5) 0.027(5) 0.027(5) 0.001(4) -0.003(4) -0.001(4)
C106 0.028(5) 0.032(5) 0.018(4) -0.005(3) 0.001(3) -0.001(4)
N107 0.053(4) 0.026(3) 0.044(3) -0.005(2) 0.007(3) -0.010(3)
C108 0.061(5) 0.049(4) 0.067(5) -0.013(4) -0.003(4) 0.024(4)
N109 0.058(6) 0.079(6) 0.073(6) -0.005(5) 0.007(4) 0.026(5)
C110 0.051(5) 0.036(5) 0.055(6) 0.002(4) 0.009(4) 0.015(4)
O111 0.057(3) 0.0297(18) 0.052(2) -0.0079(15) 0.0057(19) -0.0132(18)
C112 0.023(4) 0.062(5) 0.064(5) -0.006(4) 0.006(3) -0.022(3)
O113 0.027(3) 0.056(3) 0.057(4) 0.009(3) -0.010(3) -0.019(3)
C114 0.095(6) 0.043(4) 0.071(5) 0.007(4) -0.016(5) -0.008(4)
N201 0.012(6) 0.023(6) 0.032(6) -0.007(5) -0.005(5) -0.002(5)
C202 0.034(2) 0.039(2) 0.022(2) -0.0050(18) 0.0053(18) -0.010(2)
N203 0.027(5) 0.027(5) 0.027(6) -0.001(3) 0.004(3) 0.000(3)
C204 0.033(9) 0.041(10) 0.033(9) -0.003(7) -0.002(7) -0.008(7)
C205 0.025(8) 0.022(8) 0.016(8) 0.000(6) 0.005(6) -0.004(7)
C206 0.042(8) 0.015(6) 0.029(7) -0.001(5) 0.004(6) -0.003(6)
N207 0.035(4) 0.029(4) 0.034(4) 0.000(3) 0.003(3) -0.004(3)
C208 0.044(7) 0.052(7) 0.057(7) 0.001(5) -0.003(5) -0.014(5)
N209 0.011(6) 0.034(6) 0.033(6) 0.003(5) 0.003(5) 0.000(5)
C210 0.049(5) 0.050(5) 0.051(5) -0.001(3) 0.007(3) -0.001(3)
O211 0.057(3) 0.0297(18) 0.052(2) -0.0079(15) 0.0057(19) -0.0132(18)
C212 0.039(9) 0.058(10) 0.059(10) 0.004(7) 0.013(7) 0.011(7)
O213 0.031(7) 0.047(7) 0.052(7) 0.002(5) 0.004(5) 0.019(5)
C214 0.084(9) 0.064(8) 0.058(8) -0.009(6) 0.019(7) 0.010(7)
N301 0.040(7) 0.025(3) 0.035(4) 0.009(4) -0.007(5) -0.002(3)
C302 0.030(5) 0.033(5) 0.022(4) 0.003(4) 0.005(4) 0.005(4)
N303 0.039(4) 0.021(4) 0.031(4) 0.000(3) 0.005(4) 0.004(3)
C304 0.023(7) 0.032(4) 0.021(4) -0.007(5) -0.007(6) -0.011(4)
C305 0.034(6) 0.024(5) 0.024(4) -0.003(4) 0.005(4) 0.006(4)
C306 0.027(6) 0.039(5) 0.025(5) 0.002(4) 0.010(4) 0.004(5)
N307 0.038(4) 0.043(4) 0.038(4) 0.002(3) 0.003(3) 0.002(4)
C308 0.049(5) 0.029(4) 0.056(5) 0.000(4) 0.005(4) 0.008(4)
N309 0.014(5) 0.026(3) 0.040(3) -0.002(5) -0.007(5) -0.004(4)
C310 0.060(7) 0.025(4) 0.056(5) 0.010(4) 0.006(6) 0.003(3)
O311 0.032(4) 0.061(4) 0.038(3) 0.008(3) 0.000(3) 0.020(3)
C312 0.036(6) 0.070(7) 0.046(6) 0.004(5) 0.001(5) 0.005(5)
O313 0.041(4) 0.043(4) 0.045(4) -0.009(3) 0.006(4) -0.008(4)
C314 0.045(6) 0.067(7) 0.060(7) -0.008(5) -0.001(5) 0.014(5)

loop_
_atom_type_symbol
_atom_type_description
_atom_type_scat_dispersion_real
_atom_type_scat_dispersion_imag
_atom_type_scat_source
C C 0.0033 0.0016 'International Tables Vol C Tables 4.2.6.8 and 6.1.1.4'
H H 0.0000 0.0000 'International Tables Vol C Tables 4.2.6.8 and 6.1.1.4'
N N 0.0061 0.0033 'International Tables Vol C Tables 4.2.6.8 and 6.1.1.4'
O O 0.0106 0.0060 'International Tables Vol C Tables 4.2.6.8 and 6.1.1.4'

loop_
_geom_angle_atom_site_label_1
_geom_angle_atom_site_label_2
_geom_angle_atom_site_label_3
_geom_angle
C002 N001 C006 127.3(3)
C002 N001 C010 115.5(3)
C006 N001 C010 117.1(3)
O011 C002 N003 122.0(3)
O011 C002 N001 121.5(3)
N003 C002 N001 116.5(3)
C004 N003 C002 120.0(3)
C004 N003 C012 121.0(3)
C002 N003 C012 118.9(3)
N009 C004 C005 113.4(3)
N009 C004 N003 125.6(3)
C005 C004 N003 121.0(3)
C004 C005 N007 104.3(2)
C004 C005 C006 124.2(3)
N007 C005 C006 131.5(3)
O013 C006 N001 121.6(3)
O013 C006 C005 127.4(3)
N001 C006 C005 110.9(3)
C008 N007 C005 106.3(2)
C008 N007 C014 126.3(3)
C005 N007 C014 127.4(3)
N009 C008 N007 113.9(3)
C008 N009 C004 102.1(2)
C106 N101 C102 126.7(5)
C106 N101 C110 116.4(5)
C102 N101 C110 116.8(5)
O111 C102 N103 122.0(5)
O111 C102 N101 120.8(5)
N103 C102 N101 117.1(5)
C102 N103 C104 118.6(5)
C102 N103 C112 119.6(5)
C104 N103 C112 121.9(5)
N109 C104 C105 111.9(5)
N109 C104 N103 124.7(6)
C105 C104 N103 123.4(6)
C104 C105 N107 106.6(5)
C104 C105 C106 121.5(5)
N107 C105 C106 131.9(5)
O113 C106 N101 118.4(5)
O113 C106 C105 128.9(5)
N101 C106 C105 112.6(5)
C108 N107 C105 105.2(4)
C108 N107 C114 125.9(5)
C105 N107 C114 128.9(5)
N107 C108 N109 113.7(5)
C104 N109 C108 102.6(6)
C202 N201 C206 128.3(8)
C202 N201 C210 116.3(8)
C206 N201 C210 115.5(8)
O211 C202 N201 122.1(9)
O211 C202 N203 121.5(9)
N201 C202 N203 116.4(8)
C204 N203 C202 120.6(8)
C204 N203 C212 121.5(9)
C202 N203 C212 118.0(9)
N209 C204 C205 110.4(7)
N209 C204 N203 131.4(8)
C205 C204 N203 118.2(8)
N207 C205 C204 107.7(6)
N207 C205 C206 125.7(7)
C204 C205 C206 126.5(8)
O213 C206 N201 120.5(9)
O213 C206 C205 129.5(9)
N201 C206 C205 109.9(8)
C208 N207 C205 105.1(6)
C208 N207 C214 124.7(8)
C205 N207 C214 130.1(8)
N209 C208 N207 112.9(7)
C208 N209 C204 103.8(7)
C302 N301 C306 127.7(5)
C302 N301 C310 115.3(5)
C306 N301 C310 116.9(5)
O311 C302 N303 118.0(6)
O311 C302 N301 124.0(6)
N303 C302 N301 117.9(6)
C302 N303 C304 118.5(6)
C302 N303 C312 119.8(6)
C304 N303 C312 121.7(6)
N309 C304 C305 113.9(5)
N309 C304 N303 123.9(5)
C305 C304 N303 122.2(6)
N307 C305 C304 104.1(5)
N307 C305 C306 132.9(6)
C304 C305 C306 123.0(6)
O313 C306 N301 123.4(6)
O313 C306 C305 126.0(6)
N301 C306 C305 110.6(6)
C305 N307 C308 107.1(5)
C305 N307 C314 128.4(7)
C308 N307 C314 124.2(7)
N309 C308 N307 112.8(6)
C308 N309 C304 102.0(5)

loop_
_geom_bond_atom_site_label_1
_geom_bond_atom_site_label_2
_geom_bond_distance
N001 C002 1.404(4)
N001 C006 1.406(4)
N001 C010 1.476(4)
C002 O011 1.218(3)
C002 N003 1.383(4)
N003 C004 1.375(4)
N003 C012 1.472(4)
C004 N009 1.355(4)
C004 C005 1.369(4)
C005 N007 1.383(4)
C005 C006 1.420(4)
C006 O013 1.227(3)
N007 C008 1.343(4)
N007 C014 1.465(4)
C008 N009 1.341(4)
N101 C106 1.395(6)
N101 C102 1.400(6)
N101 C110 1.461(6)
C102 O111 1.218(6)
C102 N103 1.372(6)
N103 C104 1.378(6)
N103 C112 1.470(6)
C104 N109 1.353(7)
C104 C105 1.362(6)
C105 N107 1.377(6)
C105 C106 1.418(6)
C106 O113 1.236(6)
N107 C108 1.340(6)
N107 C114 1.466(6)
C108 N109 1.361(8)
N201 C202 1.386(8)
N201 C206 1.390(8)
N201 C210 1.473(9)
C202 O211 1.225(8)
C202 N203 1.394(8)
N203 C204 1.389(8)
N203 C212 1.459(9)
C204 N209 1.360(9)
C204 C205 1.366(8)
C205 N207 1.365(8)
C205 C206 1.423(8)
C206 O213 1.223(8)
N207 C208 1.354(8)
N207 C214 1.456(8)
C208 N209 1.352(9)
N301 C302 1.394(7)
N301 C306 1.405(7)
N301 C310 1.480(6)
C302 O311 1.223(7)
C302 N303 1.370(7)
N303 C304 1.384(6)
N303 C312 1.462(8)
C304 N309 1.355(6)
C304 C305 1.375(7)
C305 N307 1.360(7)
C305 C306 1.436(7)
C306 O313 1.235(7)
N307 C308 1.366(7)
N307 C314 1.450(7)
C308 N309 1.342(8)
